data_7719224
loop_
_publ_author_name
'Boltkov, Evgeny D.'
'Buzoverov, Mikhail E.'
'Lermontova, Elmira Kh'
'Belousov, Yury A.'
'Steshenko, Dmitry A.'
'Gontcharenko, Victoria E.'
'Glazunova, Tatyana Yu'

_publ_section_title
;
 The miracle of self-assembly: a journey of the
 {Ln<sub>6</sub>F<sub>8</sub>} core in the world of lanthanides.
;
_journal_issue 33
_journal_name_full 'Dalton transactions (Cambridge, England : 2003)'
_journal_page_first 12503
_journal_page_last 12515
_journal_paper_doi 10.1039/d5dt01105a
_journal_volume 54
_journal_year 2025
_chemical_formula_moiety '2(C28 H10 F50 Na2 O32 Tm6), C2 H F3 O2'
_chemical_formula_sum 'C58 H21 F103 Na4 O66 Tm12'
_chemical_formula_weight 5849.87
_space_group_crystal_system triclinic
_space_group_IT_number 2
_space_group_name_Hall '-P 1'
_space_group_name_H-M_alt 'P -1'
_atom_sites_solution_hydrogens mixed
_audit_creation_method SHELXL-2018/3
_audit_update_record
;
2025-06-16 deposited with the CCDC.	2025-07-21 downloaded from the CCDC.
;
_cell_angle_alpha 90.829(2)
_cell_angle_beta 99.614(2)
_cell_angle_gamma 98.349(2)
_cell_formula_units_Z 1
_cell_length_a 12.1977(6)
_cell_length_b 16.7791(9)
_cell_length_c 17.3338(9)
_cell_measurement_reflns_used 9840
_cell_measurement_temperature 446(2)
_cell_measurement_theta_max 30.436
_cell_measurement_theta_min 2.383
_cell_volume 3458.0(3)
_computing_cell_refinement 'SAINT (Bruker, 2008)'
_computing_data_collection '<i>APEX2</i> (Bruker, 2008)'
_computing_data_reduction 'SAINT (Bruker, 2008)'
_computing_molecular_graphics 'SHELXTL (Sheldrick, 2008)'
_computing_publication_material 'SHELXTL (Sheldrick, 2008)'
_computing_structure_refinement 'SHELXL-2018/3 (Sheldrick, 2018)'
_computing_structure_solution 'SHELXT 2014/5 (Sheldrick, 2014)'
_diffrn_ambient_temperature 446(2)
_diffrn_measured_fraction_theta_full 0.999
_diffrn_measured_fraction_theta_max 0.999
_diffrn_measurement_device_type 'Bruker AXS D8 VENTURE PHOTON III C14 IuS 3.0'
_diffrn_measurement_method \w
_diffrn_radiation_type MoK\a
_diffrn_radiation_wavelength 0.71073
_diffrn_reflns_av_R_equivalents 0.0538
_diffrn_reflns_av_unetI/netI 0.0424
_diffrn_reflns_Laue_measured_fraction_full 0.999
_diffrn_reflns_Laue_measured_fraction_max 0.999
_diffrn_reflns_limit_h_max 15
_diffrn_reflns_limit_h_min -15
_diffrn_reflns_limit_k_max 20
_diffrn_reflns_limit_k_min -20
_diffrn_reflns_limit_l_max 21
_diffrn_reflns_limit_l_min -21
_diffrn_reflns_number 55928
_diffrn_reflns_point_group_measured_fraction_full 0.999
_diffrn_reflns_point_group_measured_fraction_max 0.999
_diffrn_reflns_theta_full 25.242
_diffrn_reflns_theta_max 26.000
_diffrn_reflns_theta_min 1.952
_diffrn_source 'fine-focus sealed tube'
_exptl_absorpt_coefficient_mu 7.848
_exptl_absorpt_correction_T_max 0.7461
_exptl_absorpt_correction_T_min 0.5581
_exptl_absorpt_correction_type multi-scan
_exptl_crystal_colour colourless
_exptl_crystal_density_diffrn 2.809
_exptl_crystal_density_method 'not measured'
_exptl_crystal_description block
_exptl_crystal_F_000 2696
_exptl_crystal_size_max 0.300
_exptl_crystal_size_mid 0.200
_exptl_crystal_size_min 0.100
_refine_diff_density_max 2.066
_refine_diff_density_min -1.820
_refine_diff_density_rms 0.168
_refine_ls_extinction_method none
_refine_ls_goodness_of_fit_ref 1.081
_refine_ls_hydrogen_treatment constr
_refine_ls_matrix_type full
_refine_ls_number_parameters 1098
_refine_ls_number_reflns 13560
_refine_ls_number_restraints 480
_refine_ls_restrained_S_all 1.178
_refine_ls_R_factor_all 0.0296
_refine_ls_R_factor_gt 0.0274
_refine_ls_shift/su_max 0.003
_refine_ls_shift/su_mean 0.000
_refine_ls_structure_factor_coef Fsqd
_refine_ls_weighting_details 'w=1/[\s^2^(Fo^2^)+20.3806P] where P=(Fo^2^+2Fc^2^)/3'
_refine_ls_weighting_scheme calc
_refine_ls_wR_factor_gt 0.0633
_refine_ls_wR_factor_ref 0.0646
_reflns_Friedel_coverage 0.000
_reflns_number_gt 12792
_reflns_number_total 13560
_reflns_threshold_expression 'I > 2\s(I)'
_cod_data_source_file d5dt01105a2.cif
_cod_data_source_block t_a
_cod_depositor_comments 'Adding full bibliography for 7719222--7719228.cif.'
_cod_database_code 7719224
_shelx_shelxl_version_number 2018/3
_shelx_space_group_comment
;
The symmetry employed for this shelxl refinement is uniquely defined
by the following loop, which should always be used as a source of
symmetry information in preference to the above space-group names.
They are only intended as comments.
;
_shelx_estimated_absorpt_t_min 0.202
_shelx_estimated_absorpt_t_max 0.507
_exptl_absorpt_special_details 'SADABS (Bruker, 2008)'

loop_
_space_group_symop_operation_xyz
'x, y, z'
'-x, -y, -z'

loop_
_atom_site_label
_atom_site_type_symbol
_atom_site_fract_x
_atom_site_fract_y
_atom_site_fract_z
_atom_site_U_iso_or_equiv
_atom_site_adp_type
_atom_site_occupancy
_atom_site_site_symmetry_order
_atom_site_calc_flag
_atom_site_refinement_flags_posn
_atom_site_refinement_flags_adp
_atom_site_refinement_flags_occupancy
_atom_site_disorder_assembly
_atom_site_disorder_group
Tm1 Tm 0.28256(2) 0.48318(2) 0.53250(2) 0.00595(5) Uani 1 1 d . . . . .
Tm2 Tm 0.58227(2) 0.54510(2) 0.65027(2) 0.00586(5) Uani 1 1 d . . . . .
Tm3 Tm 0.49108(2) 0.65748(2) 0.46534(2) 0.00561(5) Uani 1 1 d . . . . .
Tm4 Tm 0.43732(2) 1.02867(2) 0.85011(2) 0.00685(5) Uani 1 1 d . . . . .
Tm5 Tm 0.27361(2) 0.96703(2) 1.01697(2) 0.00697(5) Uani 1 1 d . . . . .
Tm6 Tm 0.49754(2) 0.84156(2) 0.96064(2) 0.00667(5) Uani 1 1 d . . . . .
Na1 Na 0.55574(19) 0.69345(13) 0.81456(12) 0.0179(5) Uani 1 1 d . . . . .
Na2 Na 0.47901(19) 0.18004(13) 0.68535(12) 0.0183(5) Uani 1 1 d . . . . .
F01 F 0.4370(2) 0.58664(16) 0.56853(16) 0.0088(6) Uani 1 1 d . . . . .
F02 F 0.4445(2) 0.44157(16) 0.60109(16) 0.0074(6) Uani 1 1 d . . . . .
F03 F 0.6334(2) 0.60046(16) 0.53948(16) 0.0076(6) Uani 1 1 d . . . . .
F04 F 0.3585(2) 0.54437(16) 0.42881(16) 0.0073(6) Uani 1 1 d . . . . .
F05 F 0.3660(2) 0.92470(17) 0.91901(16) 0.0090(6) Uani 1 1 d . . . . .
F06 F 0.3693(2) 1.07064(17) 0.95496(16) 0.0088(6) Uani 1 1 d . . . . .
F07 F 0.4270(2) 0.89848(17) 1.05993(16) 0.0087(6) Uani 1 1 d . . . . .
F08 F 0.5698(2) 0.95550(17) 0.90394(16) 0.0092(6) Uani 1 1 d . . . . .
F1A F 0.0169(5) 0.3648(5) 0.2391(3) 0.0382(12) Uani 0.61 1 d D . P A 1
F2A F 0.0410(5) 0.2887(4) 0.3321(4) 0.0382(12) Uani 0.61 1 d D . P A 1
F3A F -0.0519(6) 0.3904(6) 0.3433(6) 0.0382(12) Uani 0.61 1 d D . P A 1
F1B F 0.0082(9) 0.4104(7) 0.2451(5) 0.042(3) Uiso 0.39 1 d D . P A 2
F2B F 0.0307(10) 0.2990(6) 0.2800(7) 0.053(3) Uiso 0.39 1 d D . P A 2
F3B F -0.0563(7) 0.3744(6) 0.3455(7) 0.008(2) Uiso 0.39 1 d D . P A 2
F4A F 0.1646(6) 0.7914(5) 0.4550(6) 0.0483(16) Uani 0.53 1 d D . P B 1
F5A F 0.0884(7) 0.6895(5) 0.3880(5) 0.0483(16) Uani 0.53 1 d D . P B 1
F6A F 0.0547(8) 0.7002(7) 0.5061(7) 0.0483(16) Uani 0.53 1 d D . P B 1
F4B F 0.1694(7) 0.7928(4) 0.5024(5) 0.0286(19) Uiso 0.47 1 d D . P B 2
F5B F 0.1207(8) 0.7318(6) 0.3911(5) 0.037(2) Uiso 0.47 1 d D . P B 2
F6B F 0.0396(7) 0.6922(6) 0.4877(5) 0.016(2) Uiso 0.47 1 d D . P B 2
F7A F 0.3177(7) 0.6378(3) 0.8106(4) 0.0204(10) Uani 0.54 1 d D U P C 1
F8A F 0.1828(4) 0.5439(4) 0.7816(3) 0.0204(10) Uani 0.54 1 d D U P C 1
F9A F 0.3409(8) 0.5229(6) 0.8586(4) 0.0204(10) Uani 0.54 1 d D U P C 1
F7B F 0.2764(8) 0.6262(4) 0.8102(6) 0.034(3) Uiso 0.46 1 d D . P C 2
F8B F 0.2008(5) 0.4983(4) 0.7925(4) 0.0213(16) Uiso 0.46 1 d D . P C 2
F9B F 0.3622(8) 0.5273(8) 0.8569(6) 0.027(3) Uiso 0.46 1 d D . P C 2
F10A F 0.6894(7) 0.3702(4) 0.8625(3) 0.0276(11) Uani 0.6 1 d D . P D 1
F11A F 0.7812(5) 0.3186(4) 0.7861(4) 0.0276(11) Uani 0.6 1 d D . P D 1
F12A F 0.6146(8) 0.2547(4) 0.8040(6) 0.0276(11) Uani 0.6 1 d D . P D 1
F10B F 0.6404(9) 0.3629(6) 0.8622(6) 0.030(3) Uiso 0.4 1 d D . P D 2
F11B F 0.7819(8) 0.3403(8) 0.8092(7) 0.046(4) Uiso 0.4 1 d D . P D 2
F12B F 0.6365(9) 0.2507(5) 0.8015(8) 0.015(3) Uiso 0.4 1 d D . P D 2
F13A F 0.6730(6) 0.8235(4) 0.7608(3) 0.0239(9) Uani 0.64 1 d D . P C 1
F14A F 0.6018(6) 0.8828(3) 0.6569(4) 0.0239(9) Uani 0.64 1 d D . P C 1
F15A F 0.7666(5) 0.8478(4) 0.6678(4) 0.0239(9) Uani 0.64 1 d D . P C 1
F13B F 0.6410(7) 0.8284(6) 0.7558(5) 0.005(2) Uiso 0.36 1 d D . P C 2
F14B F 0.6353(9) 0.8870(6) 0.6454(6) 0.018(3) Uiso 0.36 1 d D . P C 2
F15B F 0.7802(7) 0.8297(6) 0.6903(6) 0.019(3) Uiso 0.36 1 d D . P C 2
F16A F 0.8858(6) 0.8184(4) 0.4611(4) 0.0321(13) Uani 0.6 1 d D . P E 1
F17A F 0.7740(6) 0.8380(4) 0.3576(6) 0.0321(13) Uani 0.6 1 d D . P E 1
F18A F 0.8925(5) 0.7537(4) 0.3511(5) 0.0321(13) Uani 0.6 1 d D . P E 1
F16B F 0.8529(10) 0.8346(7) 0.4607(6) 0.041(3) Uiso 0.4 1 d D . P E 2
F17B F 0.7620(9) 0.8242(6) 0.3415(5) 0.011(2) Uiso 0.4 1 d D . P E 2
F18B F 0.9139(7) 0.7705(6) 0.3728(5) 0.014(2) Uiso 0.4 1 d D . P E 2
F19A F 0.3920(3) 0.72635(19) 0.68920(19) 0.0210(7) Uani 1 1 d . . . . .
F20A F 0.2403(3) 0.7749(2) 0.6959(2) 0.0304(9) Uani 1 1 d . . . . .
F21A F 0.3599(4) 0.8337(2) 0.62939(19) 0.0307(9) Uani 1 1 d . . . . .
F22A F -0.0342(6) 1.0082(6) 0.8131(5) 0.0334(11) Uani 0.65 1 d D . P F 1
F23A F 0.0226(5) 0.9242(4) 0.7342(4) 0.0334(11) Uani 0.65 1 d D . P F 1
F24A F 0.0501(5) 1.0452(5) 0.7168(3) 0.0334(11) Uani 0.65 1 d D . P F 1
F22B F -0.0419(9) 0.9921(7) 0.8072(8) 0.013(3) Uiso 0.35 1 d D . P F 2
F23B F 0.025(2) 0.9503(13) 0.7117(10) 0.121(11) Uiso 0.35 1 d D . P F 2
F24B F 0.0560(10) 1.0711(6) 0.7387(7) 0.027(3) Uiso 0.35 1 d D . P F 2
F25A F 0.6872(3) 1.1528(3) 0.6776(2) 0.0338(10) Uani 1 1 d . . . . .
F26A F 0.8431(3) 1.1495(2) 0.7531(2) 0.0293(9) Uani 1 1 d . . . . .
F27A F 0.7605(4) 1.0430(2) 0.6861(2) 0.0381(10) Uani 1 1 d . . . . .
F28A F 0.1906(3) 0.6273(2) 0.9575(3) 0.0333(9) Uani 1 1 d . . . . .
F29A F 0.0670(3) 0.6971(2) 0.9032(2) 0.0342(9) Uani 1 1 d . . . . .
F30A F 0.0937(3) 0.6858(2) 1.0274(2) 0.0312(9) Uani 1 1 d . . . . .
F31A F 0.8076(3) 0.7337(2) 0.8637(2) 0.0291(9) Uani 1 1 d . . . . .
F32A F 0.9012(4) 0.7738(3) 0.9781(3) 0.0427(11) Uani 1 1 d . . . . .
F33A F 0.9261(3) 0.8421(2) 0.8781(3) 0.0375(11) Uani 1 1 d . . . . .
F34A F 0.7619(5) 0.7361(4) 1.1984(4) 0.0243(9) Uani 0.62 1 d D . P G 1
F35A F 0.6321(6) 0.6459(3) 1.1392(3) 0.0243(9) Uani 0.62 1 d D . P G 1
F36A F 0.6095(9) 0.6973(6) 1.2495(4) 0.0243(9) Uani 0.62 1 d D . P G 1
F34B F 0.7472(9) 0.7051(8) 1.1778(8) 0.053(4) Uiso 0.38 1 d D . P G 2
F35B F 0.5814(10) 0.6407(6) 1.1429(7) 0.040(3) Uiso 0.38 1 d D . P G 2
F36B F 0.6297(12) 0.7031(10) 1.2550(6) 0.019(3) Uiso 0.38 1 d D . P G 2
F37A F 0.8242(7) 0.5315(5) 0.9952(4) 0.0332(14) Uani 0.58 1 d D . P H 1
F38A F 0.7196(9) 0.6282(5) 0.9813(6) 0.0332(14) Uani 0.58 1 d D . P H 1
F39A F 0.6469(7) 0.4998(4) 0.9639(5) 0.0332(14) Uani 0.58 1 d D . P H 1
F37B F 0.8457(7) 0.5574(6) 0.9919(6) 0.028(3) Uiso 0.42 1 d D . P H 2
F38B F 0.7023(10) 0.6165(6) 0.9894(7) 0.025(3) Uiso 0.42 1 d D . P H 2
F39B F 0.6782(9) 0.4883(6) 0.9727(7) 0.040(3) Uiso 0.42 1 d D . P H 2
F40A F 0.3249(8) 0.0650(4) 0.4901(4) 0.0307(11) Uani 0.597 1 d D . P I 1
F41A F 0.1831(6) -0.0269(5) 0.4886(4) 0.0307(11) Uani 0.597 1 d D . P I 1
F42A F 0.3513(6) -0.0557(4) 0.5067(4) 0.0307(11) Uani 0.597 1 d D . P I 1
F40B F 0.3005(10) 0.0746(6) 0.4991(7) 0.029(3) Uiso 0.403 1 d D . P I 2
F41B F 0.2076(9) -0.0497(7) 0.4904(7) 0.042(4) Uiso 0.403 1 d D . P I 2
F42B F 0.3908(9) -0.0290(8) 0.5187(8) 0.051(4) Uiso 0.403 1 d D . P I 2
O1 O 0.1497(3) 0.4355(2) 0.4244(2) 0.0128(8) Uani 1 1 d . . . . .
O2 O 0.2225(3) 0.4279(2) 0.3137(2) 0.0119(7) Uani 1 1 d . . . . .
O3 O 0.2010(3) 0.5988(2) 0.5124(2) 0.0123(8) Uani 1 1 d . . . . .
O4 O 0.3248(3) 0.6995(2) 0.4787(2) 0.0118(7) Uani 1 1 d . . . . .
O5 O 0.2803(3) 0.5138(2) 0.6623(2) 0.0127(8) Uani 1 1 d . . . . .
O6 O 0.4520(3) 0.5606(2) 0.7310(2) 0.0105(7) Uani 1 1 d . . . . .
O7 O 0.6236(3) 0.4425(2) 0.7306(2) 0.0119(7) Uani 1 1 d . . . . .
O8 O 0.5783(3) 0.3213(2) 0.6666(2) 0.0104(7) Uani 1 1 d . . . . .
O9 O 0.6144(3) 0.6828(2) 0.6844(2) 0.0094(7) Uani 1 1 d . . . . .
O10 O 0.5727(3) 0.7456(2) 0.5711(2) 0.0109(7) Uani 1 1 d . . . . .
O11 O 0.6448(3) 0.7261(2) 0.4216(2) 0.0099(7) Uani 1 1 d . . . . .
O12 O 0.7790(3) 0.6460(2) 0.4305(2) 0.0107(7) Uani 1 1 d . . . . .
O13 O 0.4057(3) 0.9199(2) 0.7634(2) 0.0121(8) Uani 1 1 d . . . . .
O14 O 0.4447(3) 0.8075(2) 0.8263(2) 0.0116(7) Uani 1 1 d . . . . .
O15 O 0.2454(3) 1.0104(2) 0.7966(2) 0.0128(8) Uani 1 1 d . . . . .
O16 O 0.1564(3) 0.9876(2) 0.8999(2) 0.0133(8) Uani 1 1 d . . . . .
O17 O 0.5743(3) 1.0731(2) 0.7773(2) 0.0104(7) Uani 1 1 d . . . . .
O18 O 0.7393(3) 1.0645(2) 0.8552(2) 0.0120(7) Uani 1 1 d . . . . .
O19 O 0.1986(3) 0.8329(2) 0.9926(2) 0.0133(8) Uani 1 1 d . . . . .
O20 O 0.3286(3) 0.7613(2) 0.9629(2) 0.0132(8) Uani 1 1 d . . . . .
O21 O 0.6606(3) 0.8074(2) 0.9240(2) 0.0110(7) Uani 1 1 d . . . . .
O22 O 0.7918(3) 0.9185(2) 0.9479(2) 0.0110(7) Uani 1 1 d . . . . .
O23 O 0.5645(3) 0.7716(2) 1.0691(2) 0.0129(8) Uani 1 1 d . . . . .
O26 O 0.8221(3) 0.5377(3) 0.8445(2) 0.0230(9) Uani 1 1 d . . . . .
H26A H 0.818934 0.542875 0.797282 0.035 Uiso 1 1 calc R U . . .
O24 O 0.5930(3) 0.8411(2) 1.1847(2) 0.0131(8) Uani 1 1 d . . . . .
O25 O 0.6598(3) 0.5883(2) 0.8257(2) 0.0193(9) Uani 1 1 d . . . . .
O27 O 0.3785(3) 0.0545(2) 0.6522(3) 0.0212(9) Uani 1 1 d . . . . .
O28 O 0.2152(3) -0.0289(3) 0.6400(2) 0.0189(9) Uani 1 1 d . . . . .
H28A H 0.221011 -0.018494 0.687011 0.028 Uiso 1 1 calc R U . . .
O31 O 0.0850(3) 0.4674(2) 0.5625(2) 0.0146(8) Uani 1 1 d D . . . .
H31A H 0.069322 0.509508 0.580525 0.022 Uiso 1 1 d DR U . . .
H31B H 0.036671 0.449436 0.525415 0.022 Uiso 1 1 d DR U . . .
O32 O 0.0752(3) 0.9404(2) 1.0311(2) 0.0139(8) Uani 1 1 d D . . . .
H32A H 0.067207 0.953915 1.076792 0.021 Uiso 1 1 d DR U . . .
H32B H 0.043866 0.892171 1.023882 0.021 Uiso 1 1 d DR U . . .
O33 O 0.4924(3) 0.6870(2) 0.9334(2) 0.0139(8) Uani 1 1 d D . . . .
H33A H 0.535315 0.670672 0.971226 0.021 Uiso 1 1 d DR U . . .
H33B H 0.427353 0.662839 0.936809 0.021 Uiso 1 1 d DR U . . .
O34 O 0.5209(3) 0.1908(2) 0.5586(2) 0.0115(7) Uani 1 1 d D . . . .
H34A H 0.582869 0.179833 0.549256 0.017 Uiso 1 1 d DR U . . .
H34B H 0.471779 0.161429 0.526763 0.017 Uiso 1 1 d DR U . . .
O101 O 0.0880(8) 0.3910(6) 0.7003(5) 0.029(2) Uiso 0.5 1 d . . P J 1
H101 H 0.081889 0.412116 0.657774 0.043 Uiso 0.5 1 calc R U P J 1
O102 O -0.0582(8) 0.4544(6) 0.7193(6) 0.034(2) Uiso 0.5 1 d . . P J 1
C102 C 0.0343(11) 0.3807(8) 0.8225(8) 0.027(3) Uiso 0.5 1 d . . P J 1
C101 C 0.0150(11) 0.4138(8) 0.7402(8) 0.026(3) Uiso 0.5 1 d . . P J 1
F100 F -0.0231(7) 0.4179(5) 0.8688(5) 0.0369(19) Uiso 0.5 1 d . . P J 1
F101 F -0.0016(7) 0.3020(5) 0.8189(5) 0.0384(19) Uiso 0.5 1 d . . P J 1
F102 F 0.1411(7) 0.3936(5) 0.8554(5) 0.0348(18) Uiso 0.5 1 d . . P J 1
C1 C 0.0350(5) 0.3692(3) 0.3146(3) 0.0325(17) Uani 1 1 d D . . . .
C2 C 0.1462(4) 0.4167(3) 0.3549(3) 0.0134(11) Uani 1 1 d D . . . .
C3 C 0.1357(5) 0.7174(3) 0.4655(3) 0.0242(14) Uani 1 1 d D . . . .
C4 C 0.2295(4) 0.6667(3) 0.4886(3) 0.0117(10) Uani 1 1 d D . . . .
C5 C 0.2953(4) 0.5544(3) 0.7945(3) 0.0242(14) Uani 1 1 d D . . . .
C6 C 0.3483(4) 0.5409(3) 0.7216(3) 0.0106(10) Uani 1 1 d D . . . .
C7 C 0.6730(5) 0.3287(3) 0.7970(3) 0.0254(14) Uani 1 1 d D . . . .
C8 C 0.6181(4) 0.3686(3) 0.7239(3) 0.0111(10) Uani 1 1 d D . . . .
C9 C 0.6661(4) 0.8248(3) 0.6827(3) 0.0152(11) Uani 1 1 d D . . . .
C10 C 0.6118(4) 0.7424(3) 0.6420(3) 0.0087(10) Uani 1 1 d D . . . .
C11 C 0.8227(4) 0.7823(3) 0.3966(3) 0.0213(13) Uani 1 1 d D . . . .
C12 C 0.7411(4) 0.7105(3) 0.4178(3) 0.0123(11) Uani 1 1 d D . . . .
C13 C 0.3488(5) 0.7947(3) 0.6944(3) 0.0171(12) Uani 1 1 d . . . . .
C14 C 0.4066(4) 0.8458(3) 0.7691(3) 0.0104(10) Uani 1 1 d . . . . .
C15 C 0.0484(5) 0.9989(4) 0.7749(3) 0.0385(19) Uani 1 1 d D . . . .
C16 C 0.1599(4) 1.0000(3) 0.8299(3) 0.0147(11) Uani 1 1 d D . . . .
C17 C 0.7434(5) 1.1062(3) 0.7267(3) 0.0154(11) Uani 1 1 d . . . . .
C18 C 0.6794(4) 1.0786(3) 0.7938(3) 0.0095(10) Uani 1 1 d . . . . .
C19 C 0.1444(5) 0.6934(3) 0.9659(3) 0.0160(11) Uani 1 1 d . . . . .
C20 C 0.2333(4) 0.7704(3) 0.9752(3) 0.0100(10) Uani 1 1 d . . . . .
C21 C 0.8488(5) 0.7980(3) 0.9106(4) 0.0191(12) Uani 1 1 d . . . . .
C22 C 0.7573(4) 0.8461(3) 0.9284(3) 0.0095(10) Uani 1 1 d . . . . .
C23 C 0.6453(5) 0.7112(4) 1.1814(3) 0.0256(14) Uani 1 1 d D . . . .
C24 C 0.5952(5) 0.7820(3) 1.1407(3) 0.0130(11) Uani 1 1 d D . . . .
C25 C 0.7367(5) 0.5560(3) 0.9546(4) 0.0269(14) Uani 1 1 d D . . . .
C26 C 0.7361(5) 0.5628(3) 0.8663(3) 0.0175(12) Uani 1 1 d D . . . .
C27 C 0.2924(5) -0.0012(3) 0.5252(4) 0.0265(14) Uani 1 1 d D . . . .
C28 C 0.2993(5) 0.0111(3) 0.6139(3) 0.0159(12) Uani 1 1 d D . . . .

loop_
_atom_site_aniso_label
_atom_site_aniso_U_11
_atom_site_aniso_U_22
_atom_site_aniso_U_33
_atom_site_aniso_U_23
_atom_site_aniso_U_13
_atom_site_aniso_U_12
Tm1 0.00699(11) 0.00585(11) 0.00520(10) 0.00074(8) 0.00135(8) 0.00118(8)
Tm2 0.00757(11) 0.00521(10) 0.00494(10) 0.00045(8) 0.00134(8) 0.00113(8)
Tm3 0.00699(11) 0.00492(10) 0.00498(10) 0.00081(8) 0.00108(8) 0.00098(8)
Tm4 0.00910(11) 0.00695(11) 0.00535(10) 0.00133(8) 0.00184(8) 0.00323(8)
Tm5 0.00929(11) 0.00673(11) 0.00565(10) 0.00066(8) 0.00194(8) 0.00295(8)
Tm6 0.00941(11) 0.00626(11) 0.00521(10) 0.00075(8) 0.00178(8) 0.00345(8)
Na1 0.0301(13) 0.0145(11) 0.0135(11) 0.0019(9) 0.0092(10) 0.0112(9)
Na2 0.0288(13) 0.0133(11) 0.0120(10) 0.0012(9) 0.0062(10) -0.0025(9)
F01 0.0101(14) 0.0074(14) 0.0090(14) 0.0014(11) 0.0027(12) 0.0009(11)
F02 0.0076(14) 0.0073(14) 0.0067(13) -0.0003(11) -0.0007(11) 0.0014(11)
F03 0.0107(14) 0.0056(14) 0.0067(13) 0.0013(11) 0.0019(11) 0.0011(11)
F04 0.0082(14) 0.0067(14) 0.0069(13) 0.0009(11) 0.0016(11) 0.0009(10)
F05 0.0105(14) 0.0093(14) 0.0078(14) 0.0034(11) 0.0019(12) 0.0023(11)
F06 0.0123(15) 0.0089(14) 0.0061(13) 0.0007(11) 0.0027(12) 0.0035(11)
F07 0.0116(14) 0.0088(14) 0.0062(13) -0.0006(11) 0.0019(11) 0.0029(11)
F08 0.0109(14) 0.0097(14) 0.0075(14) 0.0016(11) 0.0011(12) 0.0042(11)
F1A 0.024(2) 0.045(3) 0.041(2) -0.026(2) 0.0098(17) -0.0143(18)
F2A 0.024(2) 0.045(3) 0.041(2) -0.026(2) 0.0098(17) -0.0143(18)
F3A 0.024(2) 0.045(3) 0.041(2) -0.026(2) 0.0098(17) -0.0143(18)
F4A 0.028(3) 0.047(3) 0.081(5) 0.035(3) 0.018(3) 0.027(2)
F5A 0.028(3) 0.047(3) 0.081(5) 0.035(3) 0.018(3) 0.027(2)
F6A 0.028(3) 0.047(3) 0.081(5) 0.035(3) 0.018(3) 0.027(2)
F7A 0.022(2) 0.033(2) 0.0105(18) -0.0003(16) 0.0117(17) 0.0099(18)
F8A 0.022(2) 0.033(2) 0.0105(18) -0.0003(16) 0.0117(17) 0.0099(18)
F9A 0.022(2) 0.033(2) 0.0105(18) -0.0003(16) 0.0117(17) 0.0099(18)
F10A 0.037(3) 0.022(2) 0.019(2) 0.0089(16) -0.0104(19) 0.0063(18)
F11A 0.037(3) 0.022(2) 0.019(2) 0.0089(16) -0.0104(19) 0.0063(18)
F12A 0.037(3) 0.022(2) 0.019(2) 0.0089(16) -0.0104(19) 0.0063(18)
F13A 0.029(2) 0.0179(19) 0.024(2) -0.0017(14) 0.0064(17) -0.0022(16)
F14A 0.029(2) 0.0179(19) 0.024(2) -0.0017(14) 0.0064(17) -0.0022(16)
F15A 0.029(2) 0.0179(19) 0.024(2) -0.0017(14) 0.0064(17) -0.0022(16)
F16A 0.015(2) 0.013(2) 0.066(4) 0.013(2) 0.005(2) -0.0037(16)
F17A 0.015(2) 0.013(2) 0.066(4) 0.013(2) 0.005(2) -0.0037(16)
F18A 0.015(2) 0.013(2) 0.066(4) 0.013(2) 0.005(2) -0.0037(16)
F19A 0.0322(19) 0.0148(17) 0.0164(16) -0.0059(14) -0.0005(15) 0.0108(14)
F20A 0.0156(18) 0.032(2) 0.039(2) -0.0152(17) -0.0065(16) 0.0017(15)
F21A 0.059(3) 0.0214(19) 0.0091(16) 0.0012(14) -0.0023(17) 0.0075(17)
F22A 0.0190(19) 0.062(3) 0.0174(18) -0.007(2) -0.0018(14) 0.0054(18)
F23A 0.0190(19) 0.062(3) 0.0174(18) -0.007(2) -0.0018(14) 0.0054(18)
F24A 0.0190(19) 0.062(3) 0.0174(18) -0.007(2) -0.0018(14) 0.0054(18)
F25A 0.024(2) 0.058(3) 0.026(2) 0.0317(19) 0.0102(16) 0.0175(18)
F26A 0.0160(18) 0.043(2) 0.0264(19) 0.0111(17) 0.0048(15) -0.0064(15)
F27A 0.058(3) 0.034(2) 0.029(2) -0.0062(18) 0.029(2) 0.0043(19)
F28A 0.0233(19) 0.0095(17) 0.068(3) -0.0037(18) 0.0103(19) 0.0041(14)
F29A 0.032(2) 0.027(2) 0.035(2) -0.0069(17) -0.0144(18) -0.0021(16)
F30A 0.031(2) 0.0231(19) 0.041(2) 0.0038(17) 0.0191(18) -0.0059(15)
F31A 0.0229(19) 0.0171(18) 0.049(2) -0.0191(17) 0.0125(17) 0.0026(14)
F32A 0.040(2) 0.047(3) 0.045(2) 0.001(2) -0.005(2) 0.034(2)
F33A 0.024(2) 0.0206(19) 0.074(3) -0.014(2) 0.032(2) -0.0041(15)
F34A 0.038(3) 0.023(2) 0.0178(18) 0.0093(15) 0.0051(17) 0.0215(18)
F35A 0.038(3) 0.023(2) 0.0178(18) 0.0093(15) 0.0051(17) 0.0215(18)
F36A 0.038(3) 0.023(2) 0.0178(18) 0.0093(15) 0.0051(17) 0.0215(18)
F37A 0.051(3) 0.028(3) 0.025(2) 0.008(2) 0.012(2) 0.013(2)
F38A 0.051(3) 0.028(3) 0.025(2) 0.008(2) 0.012(2) 0.013(2)
F39A 0.051(3) 0.028(3) 0.025(2) 0.008(2) 0.012(2) 0.013(2)
F40A 0.046(3) 0.027(2) 0.020(2) -0.0020(17) 0.0121(19) 0.003(2)
F41A 0.046(3) 0.027(2) 0.020(2) -0.0020(17) 0.0121(19) 0.003(2)
F42A 0.046(3) 0.027(2) 0.020(2) -0.0020(17) 0.0121(19) 0.003(2)
O1 0.0127(19) 0.0149(19) 0.0106(18) 0.0002(15) 0.0026(15) 0.0004(14)
O2 0.0085(18) 0.0137(19) 0.0121(18) -0.0026(15) -0.0003(15) -0.0002(14)
O3 0.0130(19) 0.0088(18) 0.0170(19) 0.0026(15) 0.0068(16) 0.0028(14)
O4 0.0103(18) 0.0082(18) 0.0182(19) 0.0021(15) 0.0052(15) 0.0027(14)
O5 0.0109(18) 0.019(2) 0.0085(18) -0.0006(15) 0.0029(15) 0.0003(15)
O6 0.0099(18) 0.0136(18) 0.0082(17) -0.0013(15) 0.0022(14) 0.0015(14)
O7 0.0179(19) 0.0087(18) 0.0084(17) -0.0013(14) 0.0007(15) 0.0020(14)
O8 0.0137(18) 0.0079(17) 0.0094(17) 0.0009(14) 0.0007(15) 0.0022(14)
O9 0.0131(18) 0.0059(17) 0.0097(17) 0.0020(14) 0.0040(15) 0.0007(13)
O10 0.0174(19) 0.0087(18) 0.0062(17) 0.0006(14) 0.0013(15) 0.0018(14)
O11 0.0089(18) 0.0079(17) 0.0141(18) 0.0011(14) 0.0046(15) 0.0025(13)
O12 0.0110(18) 0.0074(18) 0.0139(18) 0.0033(15) 0.0026(15) 0.0013(14)
O13 0.0171(19) 0.0099(18) 0.0101(17) 0.0010(15) 0.0027(15) 0.0038(14)
O14 0.0148(19) 0.0106(18) 0.0099(18) 0.0018(15) 0.0018(15) 0.0037(14)
O15 0.0113(18) 0.019(2) 0.0095(17) 0.0018(15) 0.0035(15) 0.0059(15)
O16 0.0136(19) 0.017(2) 0.0097(18) 0.0026(15) 0.0033(15) 0.0037(15)
O17 0.0119(19) 0.0110(18) 0.0084(17) 0.0015(14) 0.0014(15) 0.0023(14)
O18 0.0105(18) 0.0166(19) 0.0095(18) 0.0024(15) 0.0012(15) 0.0043(14)
O19 0.0130(19) 0.0117(19) 0.0155(19) -0.0007(15) 0.0022(15) 0.0027(14)
O20 0.0149(19) 0.0117(18) 0.0136(18) 0.0002(15) 0.0040(15) 0.0024(14)
O21 0.0127(19) 0.0117(18) 0.0092(17) 0.0011(15) 0.0012(15) 0.0043(14)
O22 0.0117(18) 0.0084(18) 0.0135(18) -0.0027(15) 0.0034(15) 0.0026(14)
O23 0.021(2) 0.0095(18) 0.0090(18) 0.0031(15) 0.0020(16) 0.0068(15)
O26 0.019(2) 0.032(2) 0.018(2) 0.0005(19) -0.0026(18) 0.0086(18)
O24 0.021(2) 0.0108(19) 0.0094(18) 0.0008(15) 0.0037(15) 0.0059(15)
O25 0.016(2) 0.013(2) 0.026(2) 0.0040(17) -0.0041(17) 0.0013(15)
O27 0.018(2) 0.012(2) 0.031(2) -0.0002(18) -0.0008(18) 0.0039(16)
O28 0.015(2) 0.029(2) 0.0119(19) 0.0018(17) -0.0001(16) 0.0035(17)
O31 0.0135(19) 0.0141(19) 0.0167(19) -0.0014(16) 0.0028(16) 0.0030(15)
O32 0.0107(18) 0.015(2) 0.0149(19) -0.0035(16) 0.0029(15) -0.0006(14)
O33 0.018(2) 0.0126(19) 0.0126(18) 0.0022(15) 0.0042(16) 0.0049(15)
O34 0.0124(18) 0.0098(18) 0.0118(18) 0.0005(15) 0.0022(15) 0.0003(14)
C1 0.017(3) 0.046(4) 0.030(4) -0.028(3) 0.008(3) -0.012(3)
C2 0.011(3) 0.014(3) 0.017(3) -0.001(2) 0.001(2) 0.005(2)
C3 0.013(3) 0.021(3) 0.040(4) 0.015(3) 0.005(3) 0.007(2)
C4 0.014(3) 0.009(3) 0.013(3) 0.001(2) 0.005(2) 0.003(2)
C5 0.005(3) 0.052(4) 0.011(3) -0.009(3) 0.000(2) -0.006(3)
C6 0.013(3) 0.008(2) 0.010(2) 0.000(2) 0.002(2) 0.0007(19)
C7 0.042(4) 0.012(3) 0.017(3) 0.002(2) -0.010(3) 0.000(3)
C8 0.012(3) 0.010(3) 0.011(3) 0.002(2) 0.004(2) -0.0009(19)
C9 0.024(3) 0.011(3) 0.010(3) 0.005(2) 0.007(2) -0.003(2)
C10 0.007(2) 0.010(2) 0.010(2) 0.000(2) 0.004(2) 0.0027(18)
C11 0.010(3) 0.015(3) 0.040(4) 0.013(3) 0.005(3) 0.002(2)
C12 0.013(3) 0.014(3) 0.009(2) 0.001(2) -0.001(2) 0.002(2)
C13 0.019(3) 0.017(3) 0.014(3) -0.003(2) -0.001(2) 0.005(2)
C14 0.014(3) 0.010(3) 0.008(2) 0.001(2) 0.005(2) 0.0015(19)
C15 0.017(3) 0.088(6) 0.013(3) 0.013(4) 0.003(3) 0.013(3)
C16 0.013(3) 0.017(3) 0.014(3) 0.003(2) 0.000(2) 0.005(2)
C17 0.013(3) 0.022(3) 0.013(3) 0.004(2) 0.004(2) 0.007(2)
C18 0.013(3) 0.007(2) 0.011(2) 0.003(2) 0.006(2) 0.0026(19)
C19 0.013(3) 0.013(3) 0.022(3) -0.001(2) 0.005(2) 0.003(2)
C20 0.015(3) 0.008(2) 0.008(2) 0.003(2) 0.001(2) 0.004(2)
C21 0.017(3) 0.013(3) 0.028(3) -0.005(2) 0.005(3) 0.004(2)
C22 0.010(3) 0.012(3) 0.008(2) -0.001(2) 0.002(2) 0.007(2)
C23 0.042(4) 0.029(4) 0.013(3) 0.004(3) 0.008(3) 0.024(3)
C24 0.020(3) 0.011(3) 0.010(3) 0.004(2) 0.005(2) 0.005(2)
C25 0.035(4) 0.021(3) 0.025(3) -0.002(3) -0.002(3) 0.014(3)
C26 0.019(3) 0.009(3) 0.023(3) 0.001(2) -0.001(2) 0.001(2)
C27 0.036(4) 0.020(3) 0.024(3) -0.001(3) 0.012(3) -0.004(3)
C28 0.017(3) 0.010(3) 0.022(3) 0.001(2) 0.003(2) 0.008(2)

loop_
_atom_type_symbol
_atom_type_description
_atom_type_scat_dispersion_real
_atom_type_scat_dispersion_imag
_atom_type_scat_source
C C 0.0033 0.0016 'International Tables Vol C Tables 4.2.6.8 and 6.1.1.4'
H H 0.0000 0.0000 'International Tables Vol C Tables 4.2.6.8 and 6.1.1.4'
O O 0.0106 0.0060 'International Tables Vol C Tables 4.2.6.8 and 6.1.1.4'
F F 0.0171 0.0103 'International Tables Vol C Tables 4.2.6.8 and 6.1.1.4'
Na Na 0.0362 0.0249 'International Tables Vol C Tables 4.2.6.8 and 6.1.1.4'
Tm Tm -0.3139 5.2483 'International Tables Vol C Tables 4.2.6.8 and 6.1.1.4'

loop_
_geom_angle_atom_site_label_1
_geom_angle_atom_site_label_2
_geom_angle_atom_site_label_3
_geom_angle
_geom_angle_site_symmetry_1
_geom_angle_site_symmetry_3
_geom_angle_publ_flag
O5 Tm1 O3 83.18(13) . . ?
O5 Tm1 O1 135.81(12) . . ?
O3 Tm1 O1 82.49(13) . . ?
O5 Tm1 F03 138.04(11) . 2_666 ?
O3 Tm1 F03 137.02(11) . 2_666 ?
O1 Tm1 F03 73.54(11) . 2_666 ?
O5 Tm1 O12 81.96(13) . 2_666 ?
O3 Tm1 O12 134.29(12) . 2_666 ?
O1 Tm1 O12 78.85(13) . 2_666 ?
F03 Tm1 O12 75.49(11) 2_666 2_666 ?
O5 Tm1 F02 75.05(11) . . ?
O3 Tm1 F02 139.77(11) . . ?
O1 Tm1 F02 135.88(11) . . ?
F03 Tm1 F02 65.44(9) 2_666 . ?
O12 Tm1 F02 75.92(11) 2_666 . ?
O5 Tm1 F04 137.58(11) . . ?
O3 Tm1 F04 75.04(11) . . ?
O1 Tm1 F04 77.15(11) . . ?
F03 Tm1 F04 65.26(9) 2_666 . ?
O12 Tm1 F04 138.31(11) 2_666 . ?
F02 Tm1 F04 98.97(10) . . ?
O5 Tm1 F01 75.70(11) . . ?
O3 Tm1 F01 77.28(11) . . ?
O1 Tm1 F01 139.84(11) . . ?
F03 Tm1 F01 98.73(10) 2_666 . ?
O12 Tm1 F01 138.55(11) 2_666 . ?
F02 Tm1 F01 64.86(9) . . ?
F04 Tm1 F01 64.32(9) . . ?
O5 Tm1 O31 67.88(12) . . ?
O3 Tm1 O31 67.09(12) . . ?
O1 Tm1 O31 68.01(12) . . ?
F03 Tm1 O31 130.27(11) 2_666 . ?
O12 Tm1 O31 67.25(12) 2_666 . ?
F02 Tm1 O31 130.25(11) . . ?
F04 Tm1 O31 130.78(11) . . ?
F01 Tm1 O31 131.00(11) . . ?
O5 Tm1 Tm2 156.05(9) . 2_666 ?
O3 Tm1 Tm2 105.15(9) . 2_666 ?
O1 Tm1 Tm2 68.10(9) . 2_666 ?
F03 Tm1 Tm2 32.73(7) 2_666 2_666 ?
O12 Tm1 Tm2 105.80(9) 2_666 2_666 ?
F02 Tm1 Tm2 84.78(7) . 2_666 ?
F04 Tm1 Tm2 33.07(7) . 2_666 ?
F01 Tm1 Tm2 84.18(7) . 2_666 ?
O31 Tm1 Tm2 136.07(9) . 2_666 ?
O5 Tm1 Tm2 67.98(9) . . ?
O3 Tm1 Tm2 107.67(9) . . ?
O1 Tm1 Tm2 155.98(9) . . ?
F03 Tm1 Tm2 84.85(7) 2_666 . ?
O12 Tm1 Tm2 106.18(9) 2_666 . ?
F02 Tm1 Tm2 32.62(7) . . ?
F04 Tm1 Tm2 84.43(7) . . ?
F01 Tm1 Tm2 32.82(7) . . ?
O31 Tm1 Tm2 135.87(9) . . ?
Tm2 Tm1 Tm2 88.066(7) 2_666 . ?
O5 Tm1 Tm3 105.43(9) . 2_666 ?
O3 Tm1 Tm3 157.83(9) . 2_666 ?
O1 Tm1 Tm3 103.43(9) . 2_666 ?
F03 Tm1 Tm3 33.06(7) 2_666 2_666 ?
O12 Tm1 Tm3 67.78(9) 2_666 2_666 ?
F02 Tm1 Tm3 33.10(7) . 2_666 ?
F04 Tm1 Tm3 85.36(7) . 2_666 ?
F01 Tm1 Tm3 85.01(7) . 2_666 ?
O31 Tm1 Tm3 135.04(9) . 2_666 ?
Tm2 Tm1 Tm3 59.288(6) 2_666 2_666 ?
Tm2 Tm1 Tm3 59.305(6) . 2_666 ?
F01 Tm2 F02 67.09(10) . . ?
F01 Tm2 F03 66.73(10) . . ?
F02 Tm2 F03 102.50(10) . . ?
F01 Tm2 O7 141.47(12) . . ?
F02 Tm2 O7 77.39(11) . . ?
F03 Tm2 O7 138.51(11) . . ?
F01 Tm2 F04 102.14(10) . 2_666 ?
F02 Tm2 F04 66.95(10) . 2_666 ?
F03 Tm2 F04 66.59(10) . 2_666 ?
O7 Tm2 F04 75.94(11) . 2_666 ?
F01 Tm2 O6 76.09(11) . . ?
F02 Tm2 O6 80.30(11) . . ?
F03 Tm2 O6 137.45(11) . . ?
O7 Tm2 O6 83.90(13) . . ?
F04 Tm2 O6 144.41(11) 2_666 . ?
F01 Tm2 O2 141.58(12) . 2_666 ?
F02 Tm2 O2 139.93(11) . 2_666 ?
F03 Tm2 O2 78.66(11) . 2_666 ?
O7 Tm2 O2 76.44(13) . 2_666 ?
F04 Tm2 O2 77.57(11) 2_666 2_666 ?
O6 Tm2 O2 125.90(12) . 2_666 ?
F01 Tm2 O9 79.82(11) . . ?
F02 Tm2 O9 142.89(11) . . ?
F03 Tm2 O9 77.98(11) . . ?
O7 Tm2 O9 126.72(12) . . ?
F04 Tm2 O9 139.63(11) 2_666 . ?
O6 Tm2 O9 75.72(12) . . ?
O2 Tm2 O9 77.05(12) 2_666 . ?
F01 Tm2 Tm3 33.32(7) . . ?
F02 Tm2 Tm3 87.44(7) . . ?
F03 Tm2 Tm3 33.89(7) . . ?
O7 Tm2 Tm3 160.71(9) . . ?
F04 Tm2 Tm3 87.26(7) 2_666 . ?
O6 Tm2 Tm3 105.43(9) . . ?
O2 Tm2 Tm3 109.48(9) 2_666 . ?
O9 Tm2 Tm3 72.44(9) . . ?
F01 Tm2 Tm3 87.26(7) . 2_666 ?
F02 Tm2 Tm3 33.59(7) . 2_666 ?
F03 Tm2 Tm3 87.28(7) . 2_666 ?
O7 Tm2 Tm3 69.80(9) . 2_666 ?
F04 Tm2 Tm3 33.81(7) 2_666 2_666 ?
O6 Tm2 Tm3 111.48(9) . 2_666 ?
O2 Tm2 Tm3 107.91(9) 2_666 2_666 ?
O9 Tm2 Tm3 163.32(9) . 2_666 ?
Tm3 Tm2 Tm3 90.969(7) . 2_666 ?
F01 Tm2 Na1 91.73(8) . . ?
F02 Tm2 Na1 123.46(8) . . ?
F03 Tm2 Na1 116.46(8) . . ?
O7 Tm2 Na1 95.81(9) . . ?
F04 Tm2 Na1 165.53(8) 2_666 . ?
O6 Tm2 Na1 43.24(9) . . ?
O2 Tm2 Na1 89.02(9) 2_666 . ?
O9 Tm2 Na1 38.69(9) . . ?
Tm3 Tm2 Na1 102.54(3) . . ?
Tm3 Tm2 Na1 153.61(3) 2_666 . ?
F01 Tm2 Tm1 87.25(7) . 2_666 ?
F02 Tm2 Tm1 87.95(7) . 2_666 ?
F03 Tm2 Tm1 33.24(7) . 2_666 ?
O7 Tm2 Tm1 106.44(9) . 2_666 ?
F04 Tm2 Tm1 33.90(7) 2_666 2_666 ?
O6 Tm2 Tm1 162.36(9) . 2_666 ?
O2 Tm2 Tm1 71.21(9) 2_666 2_666 ?
O9 Tm2 Tm1 107.39(8) . 2_666 ?
Tm3 Tm2 Tm1 60.601(6) . 2_666 ?
Tm3 Tm2 Tm1 61.122(6) 2_666 2_666 ?
Na1 Tm2 Tm1 145.21(3) . 2_666 ?
O4 Tm3 F01 76.26(11) . . ?
O4 Tm3 O11 129.47(12) . . ?
F01 Tm3 O11 142.93(11) . . ?
O4 Tm3 F02 139.31(11) . 2_666 ?
F01 Tm3 F02 100.48(10) . 2_666 ?
O11 Tm3 F02 76.78(11) . 2_666 ?
O4 Tm3 F04 76.19(11) . . ?
F01 Tm3 F04 65.76(10) . . ?
O11 Tm3 F04 138.22(11) . . ?
F02 Tm3 F04 66.09(10) 2_666 . ?
O4 Tm3 F03 139.11(12) . . ?
F01 Tm3 F03 65.94(10) . . ?
O11 Tm3 F03 79.88(11) . . ?
F02 Tm3 F03 65.89(9) 2_666 . ?
F04 Tm3 F03 100.72(10) . . ?
O4 Tm3 O10 86.34(13) . . ?
F01 Tm3 O10 78.40(11) . . ?
O11 Tm3 O10 77.63(13) . . ?
F02 Tm3 O10 133.42(11) 2_666 . ?
F04 Tm3 O10 142.81(11) . . ?
F03 Tm3 O10 71.75(11) . . ?
O4 Tm3 O8 80.25(13) . 2_666 ?
F01 Tm3 O8 139.59(11) . 2_666 ?
O11 Tm3 O8 76.60(12) . 2_666 ?
F02 Tm3 O8 77.03(11) 2_666 2_666 ?
F04 Tm3 O8 77.02(11) . 2_666 ?
F03 Tm3 O8 139.66(11) . 2_666 ?
O10 Tm3 O8 132.44(12) . 2_666 ?
O4 Tm3 O34 63.91(12) . 2_666 ?
F01 Tm3 O34 126.11(10) . 2_666 ?
O11 Tm3 O34 65.88(12) . 2_666 ?
F02 Tm3 O34 133.40(10) 2_666 2_666 ?
F04 Tm3 O34 130.19(10) . 2_666 ?
F03 Tm3 O34 128.89(10) . 2_666 ?
O10 Tm3 O34 64.88(12) . 2_666 ?
O8 Tm3 O34 68.24(11) 2_666 2_666 ?
O4 Tm3 Na2 86.96(10) . 2_666 ?
F01 Tm3 Na2 161.74(8) . 2_666 ?
O11 Tm3 Na2 47.53(9) . 2_666 ?
F02 Tm3 Na2 96.92(8) 2_666 2_666 ?
F04 Tm3 Na2 117.49(7) . 2_666 ?
F03 Tm3 Na2 127.41(8) . 2_666 ?
O10 Tm3 Na2 93.60(9) . 2_666 ?
O8 Tm3 Na2 40.65(9) 2_666 2_666 ?
O34 Tm3 Na2 36.92(8) 2_666 2_666 ?
O4 Tm3 Tm2 106.58(9) . . ?
F01 Tm3 Tm2 32.99(7) . . ?
O11 Tm3 Tm2 110.79(9) . . ?
F02 Tm3 Tm2 85.86(7) 2_666 . ?
F04 Tm3 Tm2 85.67(7) . . ?
F03 Tm3 Tm2 33.42(7) . . ?
O10 Tm3 Tm2 68.02(9) . . ?
O8 Tm3 Tm2 159.41(8) 2_666 . ?
O34 Tm3 Tm2 132.32(8) 2_666 . ?
Na2 Tm3 Tm2 155.80(3) 2_666 . ?
O4 Tm3 Tm2 107.03(9) . 2_666 ?
F01 Tm3 Tm2 85.66(7) . 2_666 ?
O11 Tm3 Tm2 106.38(9) . 2_666 ?
F02 Tm3 Tm2 33.12(7) 2_666 2_666 ?
F04 Tm3 Tm2 33.42(7) . 2_666 ?
F03 Tm3 Tm2 85.71(7) . 2_666 ?
O10 Tm3 Tm2 156.21(9) . 2_666 ?
O8 Tm3 Tm2 70.38(8) 2_666 2_666 ?
O34 Tm3 Tm2 138.57(8) 2_666 2_666 ?
Na2 Tm3 Tm2 106.42(3) 2_666 2_666 ?
Tm2 Tm3 Tm2 89.030(7) . 2_666 ?
F08 Tm4 F06 103.12(10) . . ?
F08 Tm4 F07 67.42(10) . 2_677 ?
F06 Tm4 F07 67.51(10) . 2_677 ?
F08 Tm4 F05 67.57(10) . . ?
F06 Tm4 F05 67.11(10) . . ?
F07 Tm4 F05 103.64(10) 2_677 . ?
F08 Tm4 O13 78.42(11) . . ?
F06 Tm4 O13 138.79(12) . . ?
F07 Tm4 O13 142.29(11) 2_677 . ?
F05 Tm4 O13 76.19(12) . . ?
F08 Tm4 O17 81.40(11) . . ?
F06 Tm4 O17 138.79(11) . . ?
F07 Tm4 O17 77.29(11) 2_677 . ?
F05 Tm4 O17 145.07(11) . . ?
O13 Tm4 O17 82.41(13) . . ?
F08 Tm4 O24 143.43(12) . 2_677 ?
F06 Tm4 O24 78.81(11) . 2_677 ?
F07 Tm4 O24 80.42(11) 2_677 2_677 ?
F05 Tm4 O24 140.19(11) . 2_677 ?
O13 Tm4 O24 124.19(12) . 2_677 ?
O17 Tm4 O24 74.73(13) . 2_677 ?
F08 Tm4 O15 139.34(12) . . ?
F06 Tm4 O15 80.86(11) . . ?
F07 Tm4 O15 144.18(11) 2_677 . ?
F05 Tm4 O15 77.59(12) . . ?
O13 Tm4 O15 73.36(13) . . ?
O17 Tm4 O15 122.15(12) . . ?
O24 Tm4 O15 77.23(13) 2_677 . ?
F08 Tm4 Tm6 33.63(7) . . ?
F06 Tm4 Tm6 87.90(7) . . ?
F07 Tm4 Tm6 87.97(7) 2_677 . ?
F05 Tm4 Tm6 34.35(7) . . ?
O13 Tm4 Tm6 70.73(9) . . ?
O17 Tm4 Tm6 112.19(9) . . ?
O24 Tm4 Tm6 164.92(9) 2_677 . ?
O15 Tm4 Tm6 107.89(9) . . ?
F08 Tm4 Tm6 87.85(7) . 2_677 ?
F06 Tm4 Tm6 34.22(7) . 2_677 ?
F07 Tm4 Tm6 33.72(7) 2_677 2_677 ?
F05 Tm4 Tm6 88.23(7) . 2_677 ?
O13 Tm4 Tm6 162.24(9) . 2_677 ?
O17 Tm4 Tm6 106.84(9) . 2_677 ?
O24 Tm4 Tm6 73.41(9) 2_677 2_677 ?
O15 Tm4 Tm6 111.97(9) . 2_677 ?
Tm6 Tm4 Tm6 91.599(7) . 2_677 ?
F08 Tm4 Tm5 88.51(7) . . ?
F06 Tm4 Tm5 33.52(7) . . ?
F07 Tm4 Tm5 88.44(7) 2_677 . ?
F05 Tm4 Tm5 34.10(7) . . ?
O13 Tm4 Tm5 106.69(9) . . ?
O17 Tm4 Tm5 164.86(9) . . ?
O24 Tm4 Tm5 108.18(9) 2_677 . ?
O15 Tm4 Tm5 72.65(9) . . ?
Tm6 Tm4 Tm5 61.583(6) . . ?
Tm6 Tm4 Tm5 61.250(6) 2_677 . ?
F08 Tm4 Tm5 33.97(7) . 2_677 ?
F06 Tm4 Tm5 88.78(7) . 2_677 ?
F07 Tm4 Tm5 34.08(7) 2_677 2_677 ?
F05 Tm4 Tm5 89.03(7) . 2_677 ?
O13 Tm4 Tm5 109.21(9) . 2_677 ?
O17 Tm4 Tm5 72.26(9) . 2_677 ?
O24 Tm4 Tm5 110.87(9) 2_677 2_677 ?
O15 Tm4 Tm5 165.47(9) . 2_677 ?
Tm6 Tm4 Tm5 61.246(6) . 2_677 ?
Tm6 Tm4 Tm5 61.316(6) 2_677 2_677 ?
Tm5 Tm4 Tm5 93.095(7) . 2_677 ?
O22 Tm5 O19 135.62(13) 2_677 . ?
O22 Tm5 O18 82.48(13) 2_677 2_677 ?
O19 Tm5 O18 82.74(13) . 2_677 ?
O22 Tm5 F06 75.02(11) 2_677 . ?
O19 Tm5 F06 138.42(11) . . ?
O18 Tm5 F06 136.13(12) 2_677 . ?
O22 Tm5 O16 79.99(13) 2_677 . ?
O19 Tm5 O16 84.75(13) . . ?
O18 Tm5 O16 139.42(13) 2_677 . ?
F06 Tm5 O16 72.83(11) . . ?
O22 Tm5 F05 137.71(11) 2_677 . ?
O19 Tm5 F05 75.89(11) . . ?
O18 Tm5 F05 136.75(11) 2_677 . ?
F06 Tm5 F05 65.00(10) . . ?
O16 Tm5 F05 75.74(11) . . ?
O22 Tm5 F07 137.72(11) 2_677 . ?
O19 Tm5 F07 76.37(11) . . ?
O18 Tm5 F07 74.56(11) 2_677 . ?
F06 Tm5 F07 97.72(10) . . ?
O16 Tm5 F07 138.60(11) . . ?
F05 Tm5 F07 64.13(9) . . ?
O22 Tm5 F08 75.43(11) 2_677 2_677 ?
O19 Tm5 F08 138.17(11) . 2_677 ?
O18 Tm5 F08 73.79(11) 2_677 2_677 ?
F06 Tm5 F08 64.40(10) . 2_677 ?
O16 Tm5 F08 134.71(12) . 2_677 ?
F05 Tm5 F08 98.15(10) . 2_677 ?
F07 Tm5 F08 64.35(10) . 2_677 ?
O22 Tm5 O32 67.85(12) 2_677 . ?
O19 Tm5 O32 67.78(13) . . ?
O18 Tm5 O32 70.57(12) 2_677 . ?
F06 Tm5 O32 130.09(11) . . ?
O16 Tm5 O32 68.94(13) . . ?
F05 Tm5 O32 130.68(11) . . ?
F07 Tm5 O32 132.19(11) . . ?
F08 Tm5 O32 131.16(11) 2_677 . ?
O22 Tm5 Tm4 105.22(9) 2_677 . ?
O19 Tm5 Tm4 106.55(9) . . ?
O18 Tm5 Tm4 153.46(9) 2_677 . ?
F06 Tm5 Tm4 32.46(7) . . ?
O16 Tm5 Tm4 67.03(9) . . ?
F05 Tm5 Tm4 33.03(7) . . ?
F07 Tm5 Tm4 83.41(7) . . ?
F08 Tm5 Tm4 83.50(7) 2_677 . ?
O32 Tm5 Tm4 135.96(9) . . ?
O22 Tm5 Tm4 105.44(9) 2_677 2_677 ?
O19 Tm5 Tm4 106.43(9) . 2_677 ?
O18 Tm5 Tm4 66.56(9) 2_677 2_677 ?
F06 Tm5 Tm4 83.69(7) . 2_677 ?
O16 Tm5 Tm4 153.78(9) . 2_677 ?
F05 Tm5 Tm4 83.96(7) . 2_677 ?
F07 Tm5 Tm4 32.66(7) . 2_677 ?
F08 Tm5 Tm4 32.29(7) 2_677 2_677 ?
O32 Tm5 Tm4 137.13(9) . 2_677 ?
Tm4 Tm5 Tm4 86.906(7) . 2_677 ?
O22 Tm5 Tm6 67.02(9) 2_677 2_677 ?
O19 Tm5 Tm6 157.35(9) . 2_677 ?
O18 Tm5 Tm6 103.55(9) 2_677 2_677 ?
F06 Tm5 Tm6 32.86(7) . 2_677 ?
O16 Tm5 Tm6 102.73(9) . 2_677 ?
F05 Tm5 Tm6 85.18(7) . 2_677 ?
F07 Tm5 Tm6 84.29(7) . 2_677 ?
F08 Tm5 Tm6 32.36(7) 2_677 2_677 ?
O32 Tm5 Tm6 134.87(9) . 2_677 ?
Tm4 Tm5 Tm6 58.907(6) . 2_677 ?
Tm4 Tm5 Tm6 58.530(6) 2_677 2_677 ?
F08 Tm6 O20 140.25(12) . . ?
F08 Tm6 F07 100.21(10) . . ?
O20 Tm6 F07 75.75(11) . . ?
F08 Tm6 F05 66.48(10) . . ?
O20 Tm6 F05 76.40(12) . . ?
F07 Tm6 F05 65.56(10) . . ?
F08 Tm6 F06 65.57(10) . 2_677 ?
O20 Tm6 F06 138.39(11) . 2_677 ?
F07 Tm6 F06 66.02(10) . 2_677 ?
F05 Tm6 F06 100.94(10) . 2_677 ?
F08 Tm6 O23 133.38(12) . . ?
O20 Tm6 O23 85.04(13) . . ?
F07 Tm6 O23 77.13(11) . . ?
F05 Tm6 O23 141.28(11) . . ?
F06 Tm6 O23 71.38(11) 2_677 . ?
F08 Tm6 O21 76.65(11) . . ?
O20 Tm6 O21 129.09(13) . . ?
F07 Tm6 O21 143.98(11) . . ?
F05 Tm6 O21 137.87(11) . . ?
F06 Tm6 O21 80.67(11) 2_677 . ?
O23 Tm6 O21 79.65(13) . . ?
F08 Tm6 O14 77.42(11) . . ?
O20 Tm6 O14 80.77(13) . . ?
F07 Tm6 O14 139.06(11) . . ?
F05 Tm6 O14 76.65(11) . . ?
F06 Tm6 O14 139.87(11) 2_677 . ?
O23 Tm6 O14 133.78(12) . . ?
O21 Tm6 O14 76.06(12) . . ?
F08 Tm6 O33 133.95(11) . . ?
O20 Tm6 O33 63.92(12) . . ?
F07 Tm6 O33 125.81(11) . . ?
F05 Tm6 O33 130.39(11) . . ?
F06 Tm6 O33 128.40(11) 2_677 . ?
O23 Tm6 O33 65.26(12) . . ?
O21 Tm6 O33 65.56(12) . . ?
O14 Tm6 O33 68.97(12) . . ?
F08 Tm6 Na1 96.64(8) . . ?
O20 Tm6 Na1 88.30(10) . . ?
F07 Tm6 Na1 162.51(8) . . ?
F05 Tm6 Na1 118.07(8) . . ?
F06 Tm6 Na1 126.37(8) 2_677 . ?
O23 Tm6 Na1 94.63(9) . . ?
O21 Tm6 Na1 45.70(9) . . ?
O14 Tm6 Na1 41.53(9) . . ?
O33 Tm6 Na1 37.73(9) . . ?
F08 Tm6 Tm4 33.05(7) . . ?
O20 Tm6 Tm4 107.94(9) . . ?
F07 Tm6 Tm4 85.34(7) . . ?
F05 Tm6 Tm4 33.83(7) . . ?
F06 Tm6 Tm4 85.33(7) 2_677 . ?
O23 Tm6 Tm4 155.00(9) . . ?
O21 Tm6 Tm4 105.97(9) . . ?
O14 Tm6 Tm4 70.57(9) . . ?
O33 Tm6 Tm4 139.51(8) . . ?
Na1 Tm6 Tm4 106.74(3) . . ?
F08 Tm6 Tm4 85.23(7) . 2_677 ?
O20 Tm6 Tm4 106.20(9) . 2_677 ?
F07 Tm6 Tm4 33.22(7) . 2_677 ?
F05 Tm6 Tm4 85.62(7) . 2_677 ?
F06 Tm6 Tm4 33.22(7) 2_677 2_677 ?
O23 Tm6 Tm4 67.19(9) . 2_677 ?
O21 Tm6 Tm4 111.61(9) . 2_677 ?
O14 Tm6 Tm4 158.96(9) . 2_677 ?
O33 Tm6 Tm4 132.03(8) . 2_677 ?
Na1 Tm6 Tm4 154.99(4) . 2_677 ?
Tm4 Tm6 Tm4 88.399(7) . 2_677 ?
O25 Na1 O33 100.00(16) . . ?
O25 Na1 O9 75.90(14) . . ?
O33 Na1 O9 173.10(16) . . ?
O25 Na1 O14 170.65(16) . . ?
O33 Na1 O14 71.14(13) . . ?
O9 Na1 O14 113.21(14) . . ?
O25 Na1 F13B 118.1(2) . . ?
O33 Na1 F13B 124.1(2) . . ?
O9 Na1 F13B 62.7(2) . . ?
O14 Na1 F13B 66.8(2) . . ?
O25 Na1 O6 66.63(13) . . ?
O33 Na1 O6 106.16(15) . . ?
O9 Na1 O6 67.20(12) . . ?
O14 Na1 O6 118.04(14) . . ?
F13B Na1 O6 125.3(2) . . ?
O25 Na1 O21 106.89(15) . . ?
O33 Na1 O21 64.40(13) . . ?
O9 Na1 O21 121.92(14) . . ?
O14 Na1 O21 66.96(12) . . ?
F13B Na1 O21 66.2(2) . . ?
O6 Na1 O21 168.21(14) . . ?
O25 Na1 F13A 110.0(2) . . ?
O33 Na1 F13A 125.99(18) . . ?
O9 Na1 F13A 60.90(16) . . ?
O14 Na1 F13A 74.31(19) . . ?
O6 Na1 F13A 126.58(17) . . ?
O21 Na1 F13A 64.36(16) . . ?
O25 Na1 F19A 128.80(15) . . ?
O33 Na1 F19A 113.26(14) . . ?
O9 Na1 F19A 66.59(12) . . ?
O14 Na1 F19A 59.39(11) . . ?
F13B Na1 F19A 73.8(2) . . ?
O6 Na1 F19A 67.34(11) . . ?
O21 Na1 F19A 122.04(12) . . ?
F13A Na1 F19A 81.08(18) . . ?
O25 Na1 F7A 111.99(17) . . ?
O33 Na1 F7A 62.88(17) . . ?
O9 Na1 F7A 113.20(17) . . ?
O14 Na1 F7A 67.20(14) . . ?
O6 Na1 F7A 58.97(14) . . ?
O21 Na1 F7A 118.07(15) . . ?
F13A Na1 F7A 134.1(2) . . ?
F19A Na1 F7A 58.38(16) . . ?
O25 Na1 Tm6 132.92(13) . . ?
O33 Na1 Tm6 43.75(10) . . ?
O9 Na1 Tm6 142.78(11) . . ?
O14 Na1 Tm6 38.09(9) . . ?
F13B Na1 Tm6 80.93(19) . . ?
O6 Na1 Tm6 139.27(11) . . ?
O21 Na1 Tm6 38.22(8) . . ?
F13A Na1 Tm6 84.34(14) . . ?
F19A Na1 Tm6 97.03(8) . . ?
F7A Na1 Tm6 80.61(12) . . ?
O25 Na1 Tm2 53.16(11) . . ?
O33 Na1 Tm2 137.25(12) . . ?
O9 Na1 Tm2 35.93(8) . . ?
O14 Na1 Tm2 135.64(11) . . ?
F13B Na1 Tm2 98.63(19) . . ?
O6 Na1 Tm2 36.57(8) . . ?
O21 Na1 Tm2 147.43(11) . . ?
F13A Na1 Tm2 96.18(14) . . ?
F19A Na1 Tm2 76.45(8) . . ?
F7A Na1 Tm2 94.34(12) . . ?
Tm6 Na1 Tm2 173.26(7) . . ?
O27 Na2 O34 90.25(16) . . ?
O27 Na2 O8 158.48(17) . . ?
O34 Na2 O8 69.39(13) . . ?
O27 Na2 O24 83.74(15) . 2_667 ?
O34 Na2 O24 172.32(16) . 2_667 ?
O8 Na2 O24 115.89(14) . 2_667 ?
O27 Na2 F12A 138.7(2) . . ?
O34 Na2 F12A 120.9(2) . . ?
O8 Na2 F12A 61.85(19) . . ?
O24 Na2 F12A 66.7(2) 2_667 . ?
O27 Na2 F12B 137.9(3) . . ?
O34 Na2 F12B 116.6(3) . . ?
O8 Na2 F12B 61.6(2) . . ?
O24 Na2 F12B 71.0(3) 2_667 . ?
O27 Na2 F25A 101.04(16) . 1_545 ?
O34 Na2 F25A 67.34(13) . 1_545 ?
O8 Na2 F25A 78.03(13) . 1_545 ?
O24 Na2 F25A 118.46(14) 2_667 1_545 ?
F12A Na2 F25A 71.6(3) . 1_545 ?
O27 Na2 O17 71.51(14) . 1_545 ?
O34 Na2 O17 117.52(14) . 1_545 ?
O8 Na2 O17 123.46(14) . 1_545 ?
O24 Na2 O17 65.02(12) 2_667 1_545 ?
F12A Na2 O17 70.15(19) . 1_545 ?
F25A Na2 O17 59.29(12) 1_545 1_545 ?
O27 Na2 F36A 122.9(3) . 2_667 ?
O34 Na2 F36A 119.74(19) . 2_667 ?
O8 Na2 F36A 65.8(2) . 2_667 ?
O24 Na2 F36A 60.62(18) 2_667 2_667 ?
F12A Na2 F36A 67.1(3) . 2_667 ?
F25A Na2 F36A 134.2(3) 1_545 2_667 ?
O17 Na2 F36A 120.18(19) 1_545 2_667 ?
O27 Na2 F36B 118.1(3) . 2_667 ?
O34 Na2 F36B 119.5(3) . 2_667 ?
O8 Na2 F36B 69.4(3) . 2_667 ?
O24 Na2 F36B 60.1(3) 2_667 2_667 ?
F12A Na2 F36B 71.9(3) . 2_667 ?
F25A Na2 F36B 139.4(3) 1_545 2_667 ?
O17 Na2 F36B 121.8(3) 1_545 2_667 ?
F36A Na2 F36B 5.2(5) 2_667 2_667 ?
O27 Na2 O11 100.21(15) . 2_666 ?
O34 Na2 O11 61.50(12) . 2_666 ?
O8 Na2 O11 64.50(12) . 2_666 ?
O24 Na2 O11 114.82(14) 2_667 2_666 ?
F12A Na2 O11 117.8(2) . 2_666 ?
F25A Na2 O11 124.10(13) 1_545 2_666 ?
O17 Na2 O11 171.73(14) 1_545 2_666 ?
F36A Na2 O11 63.85(19) 2_667 2_666 ?
O27 Na2 F17B 65.8(2) . 2_666 ?
O34 Na2 F17B 102.4(2) . 2_666 ?
O8 Na2 F17B 110.7(2) . 2_666 ?
O24 Na2 F17B 70.8(2) 2_667 2_666 ?
F12A Na2 F17B 124.2(3) . 2_666 ?
F25A Na2 F17B 164.0(2) 1_545 2_666 ?
O17 Na2 F17B 120.4(2) 1_545 2_666 ?
F36A Na2 F17B 61.2(3) 2_667 2_666 ?
O11 Na2 F17B 53.9(2) 2_666 2_666 ?
Tm2 F01 Tm3 113.69(12) . . ?
Tm2 F01 Tm1 112.96(11) . . ?
Tm3 F01 Tm1 114.22(11) . . ?
Tm2 F02 Tm3 113.29(11) . 2_666 ?
Tm2 F02 Tm1 113.91(11) . . ?
Tm3 F02 Tm1 113.41(11) 2_666 . ?
Tm2 F03 Tm3 112.70(11) . . ?
Tm2 F03 Tm1 114.04(11) . 2_666 ?
Tm3 F03 Tm1 113.82(11) . 2_666 ?
Tm2 F04 Tm3 112.78(11) 2_666 . ?
Tm2 F04 Tm1 113.03(11) 2_666 . ?
Tm3 F04 Tm1 114.44(11) . . ?
Tm4 F05 Tm6 111.82(11) . . ?
Tm4 F05 Tm5 112.87(12) . . ?
Tm6 F05 Tm5 114.67(11) . . ?
Tm4 F06 Tm6 112.56(12) . 2_677 ?
Tm4 F06 Tm5 114.02(11) . . ?
Tm6 F06 Tm5 114.19(11) 2_677 . ?
Tm4 F07 Tm6 113.06(12) 2_677 . ?
Tm4 F07 Tm5 113.26(11) 2_677 . ?
Tm6 F07 Tm5 114.38(11) . . ?
Tm4 F08 Tm6 113.32(12) . . ?
Tm4 F08 Tm5 113.74(12) . 2_677 ?
Tm6 F08 Tm5 114.19(11) . 2_677 ?
C5 F7A Na1 109.3(4) . . ?
C7 F12A Na2 121.0(6) . . ?
C7 F12B Na2 117.7(8) . . ?
C9 F13A Na1 115.6(4) . . ?
C9 F13B Na1 118.3(6) . . ?
C11 F17B Na2 126.1(6) . 2_666 ?
C13 F19A Na1 117.5(3) . . ?
C17 F25A Na2 123.6(3) . 1_565 ?
C23 F36A Na2 117.0(6) . 2_667 ?
C23 F36B Na2 115.8(9) . 2_667 ?
C2 O1 Tm1 138.5(3) . . ?
C2 O2 Tm2 130.8(3) . 2_666 ?
C4 O3 Tm1 135.6(3) . . ?
C4 O4 Tm3 136.3(3) . . ?
C6 O5 Tm1 138.1(3) . . ?
C6 O6 Tm2 131.8(3) . . ?
C6 O6 Na1 121.9(3) . . ?
Tm2 O6 Na1 100.20(13) . . ?
C8 O7 Tm2 136.8(3) . . ?
C8 O8 Tm3 132.4(3) . 2_666 ?
C8 O8 Na2 120.9(3) . . ?
Tm3 O8 Na2 102.42(13) 2_666 . ?
C10 O9 Tm2 130.1(3) . . ?
C10 O9 Na1 117.9(3) . . ?
Tm2 O9 Na1 105.38(14) . . ?
C10 O10 Tm3 138.6(3) . . ?
C12 O11 Tm3 133.9(3) . . ?
C12 O11 Na2 125.2(3) . 2_666 ?
Tm3 O11 Na2 95.71(12) . 2_666 ?
C12 O12 Tm1 138.3(3) . 2_666 ?
C14 O13 Tm4 135.2(3) . . ?
C14 O14 Tm6 132.6(3) . . ?
C14 O14 Na1 123.2(3) . . ?
Tm6 O14 Na1 100.38(14) . . ?
C16 O15 Tm4 130.3(3) . . ?
C16 O16 Tm5 140.9(4) . . ?
C18 O17 Tm4 130.5(3) . . ?
C18 O17 Na2 120.5(3) . 1_565 ?
Tm4 O17 Na2 102.59(13) . 1_565 ?
C18 O18 Tm5 140.3(3) . 2_677 ?
C20 O19 Tm5 136.4(3) . . ?
C20 O20 Tm6 137.1(3) . . ?
C22 O21 Tm6 131.9(3) . . ?
C22 O21 Na1 127.1(3) . . ?
Tm6 O21 Na1 96.08(13) . . ?
C22 O22 Tm5 140.4(3) . 2_677 ?
C24 O23 Tm6 140.1(3) . . ?
C26 O26 H26A 109.5 . . ?
C24 O24 Tm4 128.2(3) . 2_677 ?
C24 O24 Na2 120.2(3) . 2_667 ?
Tm4 O24 Na2 105.20(14) 2_677 2_667 ?
C26 O25 Na1 143.3(4) . . ?
C28 O27 Na2 150.5(4) . . ?
C28 O28 H28A 109.5 . . ?
Tm1 O31 H31A 113.0 . . ?
Tm1 O31 H31B 113.7 . . ?
H31A O31 H31B 109.9 . . ?
Tm5 O32 H32A 110.6 . . ?
Tm5 O32 H32B 116.3 . . ?
H32A O32 H32B 105.2 . . ?
Na1 O33 Tm6 98.52(14) . . ?
Na1 O33 H33A 116.3 . . ?
Tm6 O33 H33A 106.7 . . ?
Na1 O33 H33B 121.0 . . ?
Tm6 O33 H33B 108.6 . . ?
H33A O33 H33B 104.6 . . ?
Na2 O34 Tm3 101.11(14) . 2_666 ?
Na2 O34 H34A 120.1 . . ?
Tm3 O34 H34A 109.7 2_666 . ?
Na2 O34 H34B 110.4 . . ?
Tm3 O34 H34B 110.5 2_666 . ?
H34A O34 H34B 105.1 . . ?
C101 O101 H101 109.5 . . ?
F102 C102 F101 108.8(10) . . ?
F102 C102 F100 107.3(10) . . ?
F101 C102 F100 109.4(11) . . ?
F102 C102 C101 112.3(11) . . ?
F101 C102 C101 109.7(11) . . ?
F100 C102 C101 109.3(10) . . ?
O102 C101 O101 128.4(13) . . ?
O102 C101 C102 122.3(12) . . ?
O101 C101 C102 109.2(11) . . ?
F2B C1 F3B 112.2(8) . . ?
F1A C1 F3A 112.2(7) . . ?
F1A C1 F2A 101.3(5) . . ?
F3A C1 F2A 107.7(7) . . ?
F2B C1 F1B 95.6(8) . . ?
F3B C1 F1B 99.4(8) . . ?
F1A C1 C2 117.0(5) . . ?
F2B C1 C2 121.3(7) . . ?
F3B C1 C2 118.2(6) . . ?
F3A C1 C2 111.8(6) . . ?
F2A C1 C2 105.7(5) . . ?
F1B C1 C2 103.8(6) . . ?
O1 C2 O2 129.4(5) . . ?
O1 C2 C1 114.8(4) . . ?
O2 C2 C1 115.7(4) . . ?
F4A C3 F6A 116.0(8) . . ?
F5B C3 F6B 110.7(7) . . ?
F5B C3 F4B 104.3(7) . . ?
F6B C3 F4B 103.9(7) . . ?
F4A C3 F5A 100.6(7) . . ?
F6A C3 F5A 105.2(8) . . ?
F4A C3 C4 117.3(5) . . ?
F5B C3 C4 112.2(6) . . ?
F6A C3 C4 111.6(6) . . ?
F6B C3 C4 116.4(6) . . ?
F4B C3 C4 108.2(5) . . ?
F5A C3 C4 103.7(5) . . ?
O3 C4 O4 129.1(5) . . ?
O3 C4 C3 116.3(4) . . ?
O4 C4 C3 114.6(4) . . ?
F9A C5 F8A 114.7(7) . . ?
F7B C5 F9B 110.2(8) . . ?
F7B C5 F8B 111.5(6) . . ?
F9B C5 F8B 98.8(7) . . ?
F9A C5 F7A 104.7(6) . . ?
F8A C5 F7A 99.8(5) . . ?
F7B C5 C6 118.2(6) . . ?
F9A C5 C6 115.4(6) . . ?
F8A C5 C6 114.7(4) . . ?
F9B C5 C6 107.0(6) . . ?
F8B C5 C6 109.2(5) . . ?
F7A C5 C6 105.1(4) . . ?
O5 C6 O6 130.4(5) . . ?
O5 C6 C5 114.9(4) . . ?
O6 C6 C5 114.7(4) . . ?
F11B C7 F12B 109.1(8) . . ?
F10A C7 F12A 110.4(7) . . ?
F10A C7 F11A 103.9(6) . . ?
F12A C7 F11A 107.9(6) . . ?
F11B C7 F10B 106.6(7) . . ?
F12B C7 F10B 102.9(8) . . ?
F10A C7 C8 116.4(5) . . ?
F11B C7 C8 114.6(7) . . ?
F12B C7 C8 115.2(7) . . ?
F12A C7 C8 110.2(6) . . ?
F11A C7 C8 107.4(5) . . ?
F10B C7 C8 107.4(6) . . ?
O7 C8 O8 130.3(5) . . ?
O7 C8 C7 115.0(4) . . ?
O8 C8 C7 114.7(4) . . ?
F15A C9 F13A 107.9(6) . . ?
F14B C9 F13B 108.6(7) . . ?
F14B C9 F15B 108.7(7) . . ?
F13B C9 F15B 107.4(6) . . ?
F15A C9 F14A 107.5(5) . . ?
F13A C9 F14A 107.2(5) . . ?
F15A C9 C10 112.3(5) . . ?
F14B C9 C10 114.3(6) . . ?
F13A C9 C10 112.0(5) . . ?
F13B C9 C10 109.4(6) . . ?
F15B C9 C10 108.2(6) . . ?
F14A C9 C10 109.7(5) . . ?
O10 C10 O9 129.6(5) . . ?
O10 C10 C9 114.6(4) . . ?
O9 C10 C9 115.8(4) . . ?
F17A C11 F16A 107.0(6) . . ?
F18B C11 F16B 107.3(7) . . ?
F18B C11 F17B 109.0(7) . . ?
F16B C11 F17B 104.2(7) . . ?
F17A C11 F18A 107.8(6) . . ?
F16A C11 F18A 108.4(6) . . ?
F18B C11 C12 120.2(6) . . ?
F17A C11 C12 114.7(5) . . ?
F16A C11 C12 110.3(5) . . ?
F16B C11 C12 107.9(7) . . ?
F17B C11 C12 107.1(6) . . ?
F18A C11 C12 108.5(5) . . ?
O12 C12 O11 128.7(5) . . ?
O12 C12 C11 116.9(4) . . ?
O11 C12 C11 114.4(4) . . ?
F20A C13 F21A 108.2(5) . . ?
F20A C13 F19A 107.7(5) . . ?
F21A C13 F19A 107.0(4) . . ?
F20A C13 C14 109.9(4) . . ?
F21A C13 C14 112.4(5) . . ?
F19A C13 C14 111.4(4) . . ?
O13 C14 O14 129.6(5) . . ?
O13 C14 C13 114.3(4) . . ?
O14 C14 C13 116.1(4) . . ?
F24A C15 F22A 111.8(7) . . ?
F22B C15 F23B 107.2(12) . . ?
F22B C15 F24B 107.2(9) . . ?
F23B C15 F24B 98.5(11) . . ?
F24A C15 F23A 99.3(6) . . ?
F22A C15 F23A 108.7(7) . . ?
F24A C15 C16 116.0(6) . . ?
F22B C15 C16 116.6(8) . . ?
F22A C15 C16 112.1(6) . . ?
F23B C15 C16 119.1(12) . . ?
F24B C15 C16 106.1(7) . . ?
F23A C15 C16 107.8(5) . . ?
O16 C16 O15 128.0(5) . . ?
O16 C16 C15 117.4(5) . . ?
O15 C16 C15 114.5(5) . . ?
F27A C17 F26A 107.6(4) . . ?
F27A C17 F25A 108.4(5) . . ?
F26A C17 F25A 106.1(5) . . ?
F27A C17 C18 110.4(5) . . ?
F26A C17 C18 112.2(4) . . ?
F25A C17 C18 111.9(4) . . ?
O18 C18 O17 129.8(5) . . ?
O18 C18 C17 115.0(4) . . ?
O17 C18 C17 115.2(4) . . ?
F30A C19 F29A 108.1(5) . . ?
F30A C19 F28A 108.2(5) . . ?
F29A C19 F28A 107.7(5) . . ?
F30A C19 C20 110.8(4) . . ?
F29A C19 C20 110.2(5) . . ?
F28A C19 C20 111.6(4) . . ?
O19 C20 O20 129.1(5) . . ?
O19 C20 C19 114.9(5) . . ?
O20 C20 C19 116.0(4) . . ?
F33A C21 F31A 107.7(5) . . ?
F33A C21 F32A 106.9(5) . . ?
F31A C21 F32A 108.6(5) . . ?
F33A C21 C22 112.3(5) . . ?
F31A C21 C22 112.7(5) . . ?
F32A C21 C22 108.5(5) . . ?
O22 C22 O21 129.1(5) . . ?
O22 C22 C21 114.5(4) . . ?
O21 C22 C21 116.4(4) . . ?
F34B C23 F36B 108.8(9) . . ?
F35A C23 F36A 111.1(7) . . ?
F35A C23 F34A 105.3(6) . . ?
F36A C23 F34A 107.3(7) . . ?
F34B C23 F35B 105.4(8) . . ?
F36B C23 F35B 103.1(9) . . ?
F34B C23 C24 118.0(8) . . ?
F35A C23 C24 115.5(5) . . ?
F36B C23 C24 114.2(8) . . ?
F36A C23 C24 111.1(6) . . ?
F34A C23 C24 105.9(5) . . ?
F35B C23 C24 105.8(7) . . ?
O23 C24 O24 130.1(5) . . ?
O23 C24 C23 114.7(5) . . ?
O24 C24 C23 115.3(4) . . ?
F39B C25 F38B 107.6(8) . . ?
F37A C25 F38A 112.3(7) . . ?
F37A C25 F39A 105.6(7) . . ?
F38A C25 F39A 108.3(7) . . ?
F39B C25 F37B 107.0(7) . . ?
F38B C25 F37B 103.9(8) . . ?
F37A C25 C26 116.3(6) . . ?
F39B C25 C26 113.3(7) . . ?
F38B C25 C26 115.7(7) . . ?
F38A C25 C26 106.6(6) . . ?
F39A C25 C26 107.4(5) . . ?
F37B C25 C26 108.7(6) . . ?
O25 C26 O26 127.5(6) . . ?
O25 C26 C25 119.8(5) . . ?
O26 C26 C25 112.7(5) . . ?
F42A C27 F40A 107.1(6) . . ?
F41B C27 F40B 114.8(9) . . ?
F41B C27 F42B 110.9(8) . . ?
F40B C27 F42B 107.1(8) . . ?
F42A C27 F41A 105.9(6) . . ?
F40A C27 F41A 104.9(6) . . ?
F41B C27 C28 115.7(7) . . ?
F42A C27 C28 113.2(5) . . ?
F40A C27 C28 113.8(6) . . ?
F40B C27 C28 103.6(7) . . ?
F42B C27 C28 103.6(7) . . ?
F41A C27 C28 111.3(5) . . ?
O27 C28 O28 126.5(5) . . ?
O27 C28 C27 120.3(5) . . ?
O28 C28 C27 113.2(5) . . ?

loop_
_geom_bond_atom_site_label_1
_geom_bond_atom_site_label_2
_geom_bond_distance
_geom_bond_site_symmetry_2
_geom_bond_publ_flag
Tm1 O5 2.306(3) . ?
Tm1 O3 2.310(4) . ?
Tm1 O1 2.311(4) . ?
Tm1 F03 2.317(3) 2_666 ?
Tm1 O12 2.325(3) 2_666 ?
Tm1 F02 2.333(3) . ?
Tm1 F04 2.340(3) . ?
Tm1 F01 2.362(3) . ?
Tm1 O31 2.526(4) . ?
Tm1 Tm2 3.8612(3) 2_666 ?
Tm1 Tm2 3.8672(3) . ?
Tm1 Tm3 3.8802(3) 2_666 ?
Tm2 F01 2.277(3) . ?
Tm2 F02 2.280(3) . ?
Tm2 F03 2.286(3) . ?
Tm2 O7 2.289(4) . ?
Tm2 F04 2.289(3) 2_666 ?
Tm2 O6 2.325(3) . ?
Tm2 O2 2.334(3) 2_666 ?
Tm2 O9 2.337(3) . ?
Tm2 Tm3 3.8290(3) . ?
Tm2 Tm3 3.8329(3) 2_666 ?
Tm2 Na1 3.840(2) . ?
Tm3 O4 2.288(3) . ?
Tm3 F01 2.297(3) . ?
Tm3 O11 2.300(3) . ?
Tm3 F02 2.309(3) 2_666 ?
Tm3 F04 2.313(3) . ?
Tm3 F03 2.314(3) . ?
Tm3 O10 2.328(3) . ?
Tm3 O8 2.353(3) 2_666 ?
Tm3 O34 2.607(3) 2_666 ?
Tm3 Na2 3.824(2) 2_666 ?
Tm4 F08 2.257(3) . ?
Tm4 F06 2.263(3) . ?
Tm4 F07 2.271(3) 2_677 ?
Tm4 F05 2.279(3) . ?
Tm4 O13 2.294(4) . ?
Tm4 O17 2.305(4) . ?
Tm4 O24 2.340(4) 2_677 ?
Tm4 O15 2.343(4) . ?
Tm4 Tm6 3.8000(3) . ?
Tm4 Tm6 3.8150(3) 2_677 ?
Tm4 Tm5 3.8521(3) . ?
Tm4 Tm5 3.8670(3) 2_677 ?
Tm5 O22 2.296(3) 2_677 ?
Tm5 O19 2.307(4) . ?
Tm5 O18 2.312(4) 2_677 ?
Tm5 F06 2.329(3) . ?
Tm5 O16 2.340(4) . ?
Tm5 F05 2.344(3) . ?
Tm5 F07 2.359(3) . ?
Tm5 F08 2.360(3) 2_677 ?
Tm5 O32 2.451(4) . ?
Tm5 Tm6 3.9059(3) 2_677 ?
Tm6 F08 2.292(3) . ?
Tm6 O20 2.299(4) . ?
Tm6 F07 2.302(3) . ?
Tm6 F05 2.310(3) . ?
Tm6 F06 2.323(3) 2_677 ?
Tm6 O23 2.326(3) . ?
Tm6 O21 2.330(4) . ?
Tm6 O14 2.349(4) . ?
Tm6 O33 2.618(4) . ?
Tm6 Na1 3.745(2) . ?
Na1 O25 2.310(4) . ?
Na1 O33 2.317(4) . ?
Na1 O9 2.490(4) . ?
Na1 O14 2.524(4) . ?
Na1 F13B 2.642(10) . ?
Na1 O6 2.673(4) . ?
Na1 O21 2.695(4) . ?
Na1 F13A 2.698(7) . ?
Na1 F19A 2.814(4) . ?
Na1 F7A 2.907(8) . ?
Na2 O27 2.291(4) . ?
Na2 O34 2.341(4) . ?
Na2 O8 2.551(4) . ?
Na2 O24 2.562(4) 2_667 ?
Na2 F12A 2.592(10) . ?
Na2 F12B 2.669(13) . ?
Na2 F25A 2.669(4) 1_545 ?
Na2 O17 2.680(4) 1_545 ?
Na2 F36A 2.768(10) 2_667 ?
Na2 F36B 2.798(16) 2_667 ?
Na2 O11 2.835(4) 2_666 ?
Na2 F17B 2.889(10) 2_666 ?
F1A C1 1.289(6) . ?
F2A C1 1.398(6) . ?
F3A C1 1.333(7) . ?
F1B C1 1.413(7) . ?
F2B C1 1.305(7) . ?
F3B C1 1.327(7) . ?
F4A C3 1.264(8) . ?
F5A C3 1.414(9) . ?
F6A C3 1.308(9) . ?
F4B C3 1.384(8) . ?
F5B C3 1.303(9) . ?
F6B C3 1.309(9) . ?
F7A C5 1.402(6) . ?
F8A C5 1.338(6) . ?
F9A C5 1.311(6) . ?
F7B C5 1.293(7) . ?
F8B C5 1.374(6) . ?
F9B C5 1.367(7) . ?
F10A C7 1.295(7) . ?
F11A C7 1.397(8) . ?
F12A C7 1.357(9) . ?
F10B C7 1.400(9) . ?
F11B C7 1.296(10) . ?
F12B C7 1.328(10) . ?
F13A C9 1.342(7) . ?
F14A C9 1.371(7) . ?
F15A C9 1.299(7) . ?
F13B C9 1.355(9) . ?
F14B C9 1.304(9) . ?
F15B C9 1.366(9) . ?
F16A C11 1.330(8) . ?
F17A C11 1.314(8) . ?
F18A C11 1.382(8) . ?
F16B C11 1.371(10) . ?
F17B C11 1.375(9) . ?
F18B C11 1.290(9) . ?
F19A C13 1.338(6) . ?
F20A C13 1.321(7) . ?
F21A C13 1.328(7) . ?
F22A C15 1.321(9) . ?
F23A C15 1.397(9) . ?
F24A C15 1.282(8) . ?
F22B C15 1.308(11) . ?
F23B C15 1.321(13) . ?
F24B C15 1.370(10) . ?
F25A C17 1.337(6) . ?
F26A C17 1.328(7) . ?
F27A C17 1.325(7) . ?
F28A C19 1.333(6) . ?
F29A C19 1.324(7) . ?
F30A C19 1.317(7) . ?
F31A C21 1.327(7) . ?
F32A C21 1.334(7) . ?
F33A C21 1.320(7) . ?
F34A C23 1.403(8) . ?
F35A C23 1.284(7) . ?
F36A C23 1.339(8) . ?
F34B C23 1.274(10) . ?
F35B C23 1.410(10) . ?
F36B C23 1.327(11) . ?
F37A C25 1.299(8) . ?
F38A C25 1.347(9) . ?
F39A C25 1.370(9) . ?
F37B C25 1.375(9) . ?
F38B C25 1.327(10) . ?
F39B C25 1.322(10) . ?
F40A C27 1.317(8) . ?
F41A C27 1.382(8) . ?
F42A C27 1.310(8) . ?
F40B C27 1.352(10) . ?
F41B C27 1.277(10) . ?
F42B C27 1.371(10) . ?
O1 C2 1.235(6) . ?
O2 C2 1.259(6) . ?
O3 C4 1.240(6) . ?
O4 C4 1.251(6) . ?
O5 C6 1.242(6) . ?
O6 C6 1.243(6) . ?
O7 C8 1.235(6) . ?
O8 C8 1.249(6) . ?
O9 C10 1.251(6) . ?
O10 C10 1.247(6) . ?
O11 C12 1.251(6) . ?
O12 C12 1.246(6) . ?
O13 C14 1.250(6) . ?
O14 C14 1.250(6) . ?
O15 C16 1.266(7) . ?
O16 C16 1.240(7) . ?
O17 C18 1.255(6) . ?
O18 C18 1.233(6) . ?
O19 C20 1.238(6) . ?
O20 C20 1.246(6) . ?
O21 C22 1.251(6) . ?
O22 C22 1.249(6) . ?
O23 C24 1.237(6) . ?
O26 C26 1.294(7) . ?
O26 H26A 0.8200 . ?
O24 C24 1.248(6) . ?
O25 C26 1.205(7) . ?
O27 C28 1.214(7) . ?
O28 C28 1.292(7) . ?
O28 H28A 0.8200 . ?
O31 H31A 0.8278 . ?
O31 H31B 0.8179 . ?
O32 H32A 0.8453 . ?
O32 H32B 0.8411 . ?
O33 H33A 0.8433 . ?
O33 H33B 0.8485 . ?
O34 H34A 0.8437 . ?
O34 H34B 0.8381 . ?
O101 C101 1.310(15) . ?
O101 H101 0.8200 . ?
O102 C101 1.212(16) . ?
C102 F102 1.318(15) . ?
C102 F101 1.326(15) . ?
C102 F100 1.352(15) . ?
C102 C101 1.531(18) . ?
C1 C2 1.522(8) . ?
C3 C4 1.527(7) . ?
C5 C6 1.541(7) . ?
C7 C8 1.540(7) . ?
C9 C10 1.549(7) . ?
C11 C12 1.537(7) . ?
C13 C14 1.547(7) . ?
C15 C16 1.522(8) . ?
C17 C18 1.546(7) . ?
C19 C20 1.549(7) . ?
C21 C22 1.536(7) . ?
C23 C24 1.541(7) . ?
C25 C26 1.535(9) . ?
C27 C28 1.534(8) . ?
